data_4066711
loop_
_publ_author_name
'Sakaba, Hiroyuki'
'Yabe-Yoshida, Mako'
'Oike, Hiroyuki'
'Kabuto, Chizuko'

_publ_section_title
;
 Conversion of an Acetylide&#x2212;Silylene Complex to an Alkenylcarbyne
 Complex by Consecutive Ketone Addition and Base-Induced Silanone
 Elimination
;
_journal_issue 18
_journal_name_full Organometallics
_journal_page_first 4115
_journal_paper_doi 10.1021/om1005879
_journal_volume 29
_journal_year 2010
_chemical_formula_sum 'C29 H34 O2 Si2 W'
_chemical_formula_weight 654.59
_chemical_name_systematic
;
 ?
;
_space_group_IT_number 9
_symmetry_cell_setting monoclinic
_symmetry_space_group_name_Hall 'C -2yc'
_symmetry_space_group_name_H-M 'C 1 c 1'
_atom_sites_solution_hydrogens geom
_atom_sites_solution_primary direct
_atom_sites_solution_secondary difmap
_audit_creation_method SHELXL-97
_cell_angle_alpha 90.00
_cell_angle_beta 123.5460(10)
_cell_angle_gamma 90.00
_cell_formula_units_Z 8
_cell_length_a 25.249(6)
_cell_length_b 15.334(3)
_cell_length_c 17.601(4)
_cell_measurement_reflns_used 9387
_cell_measurement_temperature 173(2)
_cell_measurement_theta_max 27.4835
_cell_measurement_theta_min 3.1243
_cell_volume 5680(2)
_computing_cell_refinement 'CrystalClear (Rigaku Corp., 2000)'
_computing_data_collection 'CrystalClear (Rigaku Corp., 2000)'
_computing_data_reduction 'CrystalClear (Rigaku Corp., 2000)'
_computing_molecular_graphics 'Yadokari-XG 2009 (Wakita Nemoto et al., 2009)'
_computing_publication_material 'Yadokari-XG 2009 (Wakita,Nemoto et al., 2009)'
_computing_structure_refinement 'SHELXL-97 (Sheldrick, 1997)'
_computing_structure_solution SHELXS
_diffrn_ambient_temperature 173.1500
_diffrn_detector_area_resol_mean 28.5714
_diffrn_measured_fraction_theta_full 0.997
_diffrn_measured_fraction_theta_max 0.997
_diffrn_measurement_device_type 'Rigaku Saturn CCD'
_diffrn_measurement_method dtintegrate.ref
_diffrn_radiation_monochromator 'Graphite Monochromator'
_diffrn_radiation_source 'Rotating Anode'
_diffrn_radiation_type MoK\a
_diffrn_radiation_wavelength 0.71070
_diffrn_reflns_av_R_equivalents 0.0582
_diffrn_reflns_av_sigmaI/netI 0.0512
_diffrn_reflns_limit_h_max 32
_diffrn_reflns_limit_h_min -32
_diffrn_reflns_limit_k_max 19
_diffrn_reflns_limit_k_min -19
_diffrn_reflns_limit_l_max 22
_diffrn_reflns_limit_l_min -22
_diffrn_reflns_number 41405
_diffrn_reflns_theta_full 27.48
_diffrn_reflns_theta_max 27.48
_diffrn_reflns_theta_min 3.12
_exptl_absorpt_coefficient_mu 4.175
_exptl_absorpt_correction_T_max 1.0000
_exptl_absorpt_correction_T_min 0.7642
_exptl_absorpt_correction_type multi-scan
_exptl_crystal_colour yellow
_exptl_crystal_density_diffrn 1.531
_exptl_crystal_density_method 'not measured'
_exptl_crystal_description prism
_exptl_crystal_F_000 2608
_exptl_crystal_size_max 0.08
_exptl_crystal_size_mid 0.08
_exptl_crystal_size_min 0.08
_refine_diff_density_max 1.238
_refine_diff_density_min -0.504
_refine_diff_density_rms 0.107
_refine_ls_abs_structure_details 'Flack H D (1983), Acta Cryst. A39, 876-881'
_refine_ls_extinction_method none
_refine_ls_goodness_of_fit_ref 1.049
_refine_ls_hydrogen_treatment constr
_refine_ls_matrix_type full
_refine_ls_number_parameters 630
_refine_ls_number_reflns 12940
_refine_ls_number_restraints 2
_refine_ls_restrained_S_all 1.049
_refine_ls_R_factor_all 0.0336
_refine_ls_R_factor_gt 0.0316
_refine_ls_shift/su_max 0.001
_refine_ls_shift/su_mean 0.000
_refine_ls_structure_factor_coef Fsqd
_refine_ls_weighting_details 'calc w=1/[\s^2^(Fo^2^)+(0.0157P)^2^+14.1992P] where P=(Fo^2^+2Fc^2^)/3'
_refine_ls_weighting_scheme calc
_refine_ls_wR_factor_gt 0.0675
_refine_ls_wR_factor_ref 0.0686
_reflns_number_gt 12445
_reflns_number_total 12940
_reflns_threshold_expression >2sigma(I)
_cod_data_source_file om1005879_si_001.cif
_cod_data_source_block complex4
_cod_depositor_comments
;
The following automatic conversions were performed:

'_exptl_absorpt_correction_type' value 'Multi-scan' changed to
'multi-scan' according to
/home/saulius/struct/CIF-dictionaries/cif_core.dic dictionary named
'cif_core.dic' version 2.4.1 from 2010-06-29.

Automatic conversion script
Id: cif_fix_values 1715 2011-07-08 13:25:40Z adriana 
;
_cod_original_sg_symbol_H-M 'C c'
_cod_database_code 4066711

loop_
_symmetry_equiv_pos_as_xyz
'x, y, z'
'x, -y, z+1/2'
'x+1/2, y+1/2, z'
'x+1/2, -y+1/2, z+1/2'

loop_
_atom_site_label
_atom_site_type_symbol
_atom_site_fract_x
_atom_site_fract_y
_atom_site_fract_z
_atom_site_U_iso_or_equiv
_atom_site_adp_type
_atom_site_occupancy
_atom_site_symmetry_multiplicity
_atom_site_calc_flag
_atom_site_refinement_flags
W1 W 0.738085(7) 0.169547(12) 0.535925(9) 0.01915(5) Uani 1 1 d .
W101 W 0.363586(8) 0.817419(12) 0.055762(10) 0.02067(6) Uani 1 1 d .
Si1 Si 0.66096(7) 0.26110(9) 0.39555(11) 0.0203(3) Uani 1 1 d .
Si2 Si 0.52748(8) 0.13465(10) 0.22981(11) 0.0284(3) Uani 1 1 d .
Si3 Si 0.43485(8) 0.72474(9) 0.19577(11) 0.0201(3) Uani 1 1 d .
Si4 Si 0.56844(8) 0.83499(10) 0.37522(12) 0.0305(4) Uani 1 1 d .
O1 O 0.8219(2) 0.2940(4) 0.5037(3) 0.0416(12) Uani 1 1 d .
O2 O 0.7917(3) 0.0257(3) 0.4717(4) 0.0532(15) Uani 1 1 d .
O101 O 0.2729(2) 0.7043(4) 0.0842(4) 0.0415(11) Uani 1 1 d .
O102 O 0.3086(3) 0.9660(3) 0.1136(4) 0.0569(16) Uani 1 1 d .
C1 C 0.6507(3) 0.1425(3) 0.4216(4) 0.0196(11) Uani 1 1 d .
C2 C 0.5987(3) 0.1592(3) 0.3452(5) 0.0228(14) Uani 1 1 d .
C3 C 0.4658(3) 0.0874(5) 0.2438(5) 0.0495(18) Uani 1 1 d .
H1 H 0.4607 0.1244 0.2848 0.074 Uiso 1 1 calc R
H2 H 0.4787 0.0287 0.2698 0.074 Uiso 1 1 calc R
H3 H 0.4253 0.0842 0.1843 0.074 Uiso 1 1 calc R
C4 C 0.5497(4) 0.0550(5) 0.1726(5) 0.053(2) Uani 1 1 d .
H4 H 0.5147 0.0492 0.1085 0.079 Uiso 1 1 calc R
H5 H 0.5584 -0.0017 0.2029 0.079 Uiso 1 1 calc R
H6 H 0.5878 0.0756 0.1763 0.079 Uiso 1 1 calc R
C5 C 0.5000(4) 0.2379(4) 0.1642(5) 0.053(2) Uani 1 1 d .
H7 H 0.4945 0.2823 0.1993 0.079 Uiso 1 1 calc R
H8 H 0.4594 0.2281 0.1061 0.079 Uiso 1 1 calc R
H9 H 0.5317 0.2581 0.1524 0.079 Uiso 1 1 calc R
C6 C 0.6256(3) 0.3566(3) 0.4180(4) 0.0199(11) Uani 1 1 d .
C7 C 0.5645(3) 0.3579(4) 0.3997(4) 0.0266(13) Uani 1 1 d .
H10 H 0.5368 0.3102 0.3683 0.032 Uiso 1 1 calc R
C8 C 0.5433(3) 0.4279(4) 0.4266(5) 0.0305(15) Uani 1 1 d .
H11 H 0.5018 0.4271 0.4147 0.037 Uiso 1 1 calc R
C9 C 0.5828(3) 0.4984(4) 0.4704(4) 0.0329(14) Uani 1 1 d .
H12 H 0.5685 0.5464 0.4886 0.039 Uiso 1 1 calc R
C10 C 0.6436(3) 0.4985(3) 0.4878(4) 0.0309(13) Uani 1 1 d .
H13 H 0.6708 0.5470 0.5177 0.037 Uiso 1 1 calc R
C11 C 0.6648(3) 0.4288(3) 0.4618(4) 0.0248(12) Uani 1 1 d .
H14 H 0.7064 0.4300 0.4738 0.030 Uiso 1 1 calc R
C12 C 0.6778(3) 0.2833(3) 0.3061(4) 0.0215(11) Uani 1 1 d .
C13 C 0.6972(3) 0.2157(4) 0.2735(4) 0.0289(13) Uani 1 1 d .
H15 H 0.7010 0.1581 0.2958 0.035 Uiso 1 1 calc R
C14 C 0.7110(3) 0.2323(4) 0.2088(5) 0.0375(15) Uani 1 1 d .
H16 H 0.7228 0.1854 0.1858 0.045 Uiso 1 1 calc R
C15 C 0.7079(5) 0.3159(4) 0.1770(6) 0.039(2) Uani 1 1 d .
H17 H 0.7194 0.3271 0.1349 0.046 Uiso 1 1 calc R
C16 C 0.6876(4) 0.3831(4) 0.2083(5) 0.0364(15) Uani 1 1 d .
H18 H 0.6839 0.4406 0.1859 0.044 Uiso 1 1 calc R
C17 C 0.6728(3) 0.3667(4) 0.2718(4) 0.0295(14) Uani 1 1 d .
H19 H 0.6589 0.4132 0.2923 0.035 Uiso 1 1 calc R
C18 C 0.7887(3) 0.2465(4) 0.5111(4) 0.0256(13) Uani 1 1 d .
C19 C 0.7705(3) 0.0797(4) 0.4928(5) 0.0331(15) Uani 1 1 d .
C20 C 0.7078(3) 0.2155(4) 0.6355(4) 0.0258(12) Uani 1 1 d .
C21 C 0.7700(3) 0.2462(4) 0.6690(4) 0.0262(12) Uani 1 1 d .
C22 C 0.8104(3) 0.1721(4) 0.6928(5) 0.0291(15) Uani 1 1 d .
C23 C 0.7742(3) 0.0960(4) 0.6732(4) 0.0287(12) Uani 1 1 d .
C24 C 0.7102(3) 0.1217(4) 0.6372(4) 0.0275(13) Uani 1 1 d .
C25 C 0.6517(3) 0.2693(5) 0.6149(4) 0.0408(15) Uani 1 1 d .
H20 H 0.6475 0.2674 0.6670 0.061 Uiso 1 1 calc R
H21 H 0.6130 0.2459 0.5608 0.061 Uiso 1 1 calc R
H22 H 0.6579 0.3298 0.6034 0.061 Uiso 1 1 calc R
C26 C 0.7919(4) 0.3399(4) 0.6884(4) 0.0401(15) Uani 1 1 d .
H23 H 0.7549 0.3786 0.6563 0.060 Uiso 1 1 calc R
H24 H 0.8201 0.3512 0.6676 0.060 Uiso 1 1 calc R
H25 H 0.8148 0.3507 0.7542 0.060 Uiso 1 1 calc R
C27 C 0.8826(3) 0.1774(5) 0.7373(5) 0.0468(19) Uani 1 1 d .
H26 H 0.9039 0.1883 0.8028 0.070 Uiso 1 1 calc R
H27 H 0.8921 0.2251 0.7095 0.070 Uiso 1 1 calc R
H28 H 0.8979 0.1222 0.7279 0.070 Uiso 1 1 calc R
C28 C 0.7982(4) 0.0033(4) 0.6954(5) 0.0542(19) Uani 1 1 d .
H29 H 0.8415 0.0009 0.7091 0.081 Uiso 1 1 calc R
H30 H 0.7703 -0.0343 0.6430 0.081 Uiso 1 1 calc R
H31 H 0.7985 -0.0169 0.7484 0.081 Uiso 1 1 calc R
C29 C 0.6553(4) 0.0632(5) 0.6145(5) 0.0533(19) Uani 1 1 d .
H32 H 0.6554 0.0531 0.6695 0.080 Uiso 1 1 calc R
H33 H 0.6596 0.0073 0.5913 0.080 Uiso 1 1 calc R
H34 H 0.6153 0.0911 0.5678 0.080 Uiso 1 1 calc R
C101 C 0.4502(3) 0.8430(3) 0.1751(4) 0.0230(12) Uani 1 1 d .
C102 C 0.4996(3) 0.8268(3) 0.2535(5) 0.0214(14) Uani 1 1 d .
C103 C 0.5392(4) 0.8708(7) 0.4463(5) 0.073(3) Uani 1 1 d .
H35 H 0.5074 0.8293 0.4397 0.109 Uiso 1 1 calc R
H36 H 0.5200 0.9288 0.4266 0.109 Uiso 1 1 calc R
H37 H 0.5749 0.8733 0.5104 0.109 Uiso 1 1 calc R
C104 C 0.6264(3) 0.9145(4) 0.3831(5) 0.0464(17) Uani 1 1 d .
H38 H 0.6089 0.9735 0.3735 0.070 Uiso 1 1 calc R
H39 H 0.6349 0.9014 0.3363 0.070 Uiso 1 1 calc R
H40 H 0.6660 0.9108 0.4436 0.070 Uiso 1 1 calc R
C105 C 0.6058(3) 0.7258(4) 0.4134(5) 0.0500(19) Uani 1 1 d .
H41 H 0.6395 0.7278 0.4785 0.075 Uiso 1 1 calc R
H42 H 0.6240 0.7088 0.3788 0.075 Uiso 1 1 calc R
H43 H 0.5736 0.6830 0.4031 0.075 Uiso 1 1 calc R
C106 C 0.4751(3) 0.6306(3) 0.1810(4) 0.0218(11) Uani 1 1 d .
C107 C 0.5327(3) 0.6354(4) 0.1866(4) 0.0296(13) Uani 1 1 d .
H44 H 0.5557 0.6888 0.2039 0.036 Uiso 1 1 calc R
C108 C 0.5565(4) 0.5639(4) 0.1674(5) 0.0409(18) Uani 1 1 d .
H45 H 0.5953 0.5684 0.1710 0.049 Uiso 1 1 calc R
C109 C 0.5241(3) 0.4862(4) 0.1433(5) 0.0401(17) Uani 1 1 d .
H46 H 0.5411 0.4372 0.1306 0.048 Uiso 1 1 calc R
C110 C 0.4680(3) 0.4781(4) 0.1371(4) 0.0362(15) Uani 1 1 d .
H47 H 0.4459 0.4241 0.1200 0.043 Uiso 1 1 calc R
C111 C 0.4437(3) 0.5499(4) 0.1561(4) 0.0274(13) Uani 1 1 d .
H48 H 0.4048 0.5442 0.1521 0.033 Uiso 1 1 calc R
C112 C 0.4177(3) 0.7029(4) 0.2843(4) 0.0234(12) Uani 1 1 d .
C113 C 0.3829(3) 0.7630(4) 0.3005(4) 0.0299(13) Uani 1 1 d .
H49 H 0.3669 0.8141 0.2642 0.036 Uiso 1 1 calc R
C114 C 0.3711(3) 0.7500(4) 0.3675(4) 0.0371(15) Uani 1 1 d .
H50 H 0.3487 0.7922 0.3787 0.045 Uiso 1 1 calc R
C115 C 0.3930(5) 0.6731(4) 0.4181(6) 0.0347(19) Uani 1 1 d .
H51 H 0.3845 0.6623 0.4635 0.042 Uiso 1 1 calc R
C116 C 0.4264(4) 0.6134(4) 0.4038(4) 0.0351(15) Uani 1 1 d .
H52 H 0.4412 0.5616 0.4393 0.042 Uiso 1 1 calc R
C117 C 0.4390(3) 0.6276(4) 0.3378(4) 0.0302(13) Uani 1 1 d .
H53 H 0.4626 0.5856 0.3286 0.036 Uiso 1 1 calc R
C118 C 0.3080(3) 0.7467(4) 0.0766(4) 0.0267(13) Uani 1 1 d .
C119 C 0.3302(3) 0.9105(4) 0.0940(5) 0.0305(15) Uani 1 1 d .
C120 C 0.4058(3) 0.8142(4) -0.0351(4) 0.0322(14) Uani 1 1 d .
C121 C 0.3692(3) 0.7377(4) -0.0564(4) 0.0288(12) Uani 1 1 d .
C122 C 0.3056(3) 0.7622(4) -0.0951(4) 0.0253(12) Uani 1 1 d .
C123 C 0.3021(3) 0.8548(4) -0.0982(4) 0.0283(13) Uani 1 1 d .
C124 C 0.3646(3) 0.8883(4) -0.0611(4) 0.0327(14) Uani 1 1 d .
C125 C 0.4756(3) 0.8187(5) 0.0008(5) 0.053(2) Uani 1 1 d .
H54 H 0.4961 0.7636 0.0309 0.079 Uiso 1 1 calc R
H55 H 0.4954 0.8667 0.0447 0.079 Uiso 1 1 calc R
H56 H 0.4805 0.8289 -0.0499 0.079 Uiso 1 1 calc R
C126 C 0.3900(4) 0.6440(4) -0.0506(4) 0.0447(16) Uani 1 1 d .
H57 H 0.3760 0.6232 -0.1116 0.067 Uiso 1 1 calc R
H58 H 0.3709 0.6076 -0.0260 0.067 Uiso 1 1 calc R
H59 H 0.4364 0.6404 -0.0105 0.067 Uiso 1 1 calc R
C127 C 0.2503(3) 0.7002(4) -0.1318(4) 0.0411(15) Uani 1 1 d .
H60 H 0.2352 0.6842 -0.1946 0.062 Uiso 1 1 calc R
H61 H 0.2159 0.7285 -0.1308 0.062 Uiso 1 1 calc R
H62 H 0.2640 0.6476 -0.0939 0.062 Uiso 1 1 calc R
C128 C 0.2414(3) 0.9088(5) -0.1422(4) 0.0463(17) Uani 1 1 d .
H63 H 0.2230 0.9138 -0.2078 0.070 Uiso 1 1 calc R
H64 H 0.2514 0.9671 -0.1149 0.070 Uiso 1 1 calc R
H65 H 0.2110 0.8802 -0.1324 0.070 Uiso 1 1 calc R
C129 C 0.3806(4) 0.9828(5) -0.0629(5) 0.057(2) Uani 1 1 d .
H66 H 0.3702 0.9977 -0.1239 0.086 Uiso 1 1 calc R
H67 H 0.4261 0.9923 -0.0181 0.086 Uiso 1 1 calc R
H68 H 0.3559 1.0199 -0.0480 0.086 Uiso 1 1 calc R

loop_
_atom_site_aniso_label
_atom_site_aniso_U_11
_atom_site_aniso_U_22
_atom_site_aniso_U_33
_atom_site_aniso_U_23
_atom_site_aniso_U_13
_atom_site_aniso_U_12
W1 0.01766(11) 0.02067(9) 0.01813(11) 0.00048(8) 0.00927(9) 0.00196(8)
W101 0.01985(12) 0.02332(9) 0.01676(11) 0.00246(8) 0.00880(10) 0.00412(8)
Si1 0.0220(8) 0.0170(7) 0.0233(8) -0.0005(5) 0.0134(7) 0.0009(5)
Si2 0.0232(8) 0.0265(8) 0.0240(8) -0.0024(6) 0.0058(7) 0.0013(6)
Si3 0.0221(8) 0.0199(7) 0.0191(8) 0.0024(5) 0.0119(7) 0.0037(5)
Si4 0.0249(8) 0.0312(8) 0.0224(8) -0.0031(6) 0.0049(7) -0.0041(6)
O1 0.035(3) 0.063(3) 0.032(3) -0.004(2) 0.022(2) -0.020(2)
O2 0.052(4) 0.050(3) 0.057(4) -0.006(2) 0.029(3) 0.023(3)
O101 0.038(3) 0.056(3) 0.038(3) -0.003(2) 0.025(3) -0.011(2)
O102 0.053(4) 0.049(3) 0.060(4) -0.009(3) 0.026(3) 0.020(3)
C1 0.026(3) 0.013(2) 0.027(3) -0.004(2) 0.019(3) -0.005(2)
C2 0.018(3) 0.019(2) 0.028(4) -0.005(2) 0.011(3) -0.005(2)
C3 0.030(3) 0.046(4) 0.062(5) -0.003(3) 0.019(4) -0.006(3)
C4 0.059(5) 0.058(5) 0.034(4) -0.016(3) 0.021(4) 0.006(4)
C5 0.051(4) 0.036(4) 0.046(4) 0.014(3) 0.011(4) 0.008(3)
C6 0.024(3) 0.017(2) 0.018(3) 0.0010(19) 0.012(2) 0.0026(19)
C7 0.018(3) 0.023(3) 0.032(3) -0.002(2) 0.010(3) 0.002(2)
C8 0.022(3) 0.034(3) 0.037(4) -0.001(3) 0.017(3) 0.006(2)
C9 0.041(4) 0.027(3) 0.032(3) -0.004(2) 0.021(3) 0.008(2)
C10 0.038(3) 0.017(3) 0.033(3) -0.004(2) 0.017(3) 0.001(2)
C11 0.026(3) 0.024(3) 0.023(3) 0.002(2) 0.013(3) -0.001(2)
C12 0.016(3) 0.027(3) 0.017(3) -0.001(2) 0.007(2) 0.001(2)
C13 0.038(3) 0.024(3) 0.032(3) 0.003(2) 0.024(3) 0.006(2)
C14 0.043(4) 0.040(3) 0.038(4) -0.002(3) 0.027(3) 0.010(3)
C15 0.043(5) 0.049(4) 0.026(5) 0.003(3) 0.020(4) 0.005(3)
C16 0.057(4) 0.029(3) 0.029(4) 0.007(2) 0.027(3) 0.004(3)
C17 0.044(4) 0.026(3) 0.021(3) -0.002(2) 0.019(3) 0.002(3)
C18 0.024(3) 0.034(3) 0.014(3) -0.001(2) 0.008(3) -0.002(2)
C19 0.032(4) 0.034(3) 0.028(4) -0.001(3) 0.013(3) 0.003(3)
C20 0.023(3) 0.032(3) 0.021(3) 0.004(2) 0.011(2) 0.007(2)
C21 0.030(3) 0.030(3) 0.018(3) 0.001(2) 0.013(3) 0.001(2)
C22 0.016(3) 0.051(4) 0.018(3) 0.000(2) 0.008(2) -0.004(2)
C23 0.037(3) 0.026(3) 0.028(3) 0.008(2) 0.021(3) 0.005(2)
C24 0.025(3) 0.032(3) 0.028(3) 0.003(2) 0.016(3) -0.006(2)
C25 0.040(3) 0.059(4) 0.036(3) 0.016(3) 0.029(3) 0.023(3)
C26 0.059(4) 0.037(3) 0.028(3) -0.010(3) 0.026(3) -0.011(3)
C27 0.027(3) 0.084(6) 0.029(3) 0.008(3) 0.015(3) 0.000(3)
C28 0.078(5) 0.039(4) 0.061(5) 0.022(3) 0.048(4) 0.024(4)
C29 0.058(4) 0.061(5) 0.053(4) -0.013(4) 0.038(4) -0.035(4)
C101 0.030(3) 0.014(2) 0.027(3) 0.003(2) 0.017(3) 0.003(2)
C102 0.024(3) 0.015(2) 0.026(3) 0.0000(19) 0.014(3) -0.0003(19)
C103 0.054(5) 0.123(8) 0.033(4) -0.029(5) 0.020(4) -0.015(5)
C104 0.033(4) 0.032(3) 0.051(4) 0.008(3) 0.009(3) -0.002(3)
C105 0.039(4) 0.033(3) 0.041(4) 0.016(3) -0.001(3) -0.005(3)
C106 0.023(3) 0.024(3) 0.014(3) 0.0018(19) 0.008(2) 0.003(2)
C107 0.029(3) 0.025(3) 0.034(4) -0.004(2) 0.017(3) -0.001(2)
C108 0.034(4) 0.043(4) 0.046(5) -0.006(3) 0.022(4) 0.005(3)
C109 0.041(4) 0.031(3) 0.045(4) -0.002(3) 0.022(3) 0.016(3)
C110 0.046(4) 0.021(3) 0.034(4) -0.004(2) 0.017(3) 0.005(3)
C111 0.028(3) 0.029(3) 0.026(3) -0.001(2) 0.015(3) -0.001(2)
C112 0.019(3) 0.032(3) 0.016(3) -0.002(2) 0.008(2) 0.000(2)
C113 0.028(3) 0.037(3) 0.027(3) 0.006(2) 0.017(3) 0.011(2)
C114 0.037(4) 0.052(4) 0.030(3) -0.002(3) 0.023(3) 0.006(3)
C115 0.037(5) 0.049(4) 0.021(4) -0.004(3) 0.019(4) -0.006(3)
C116 0.046(4) 0.038(3) 0.022(3) 0.007(2) 0.019(3) 0.001(3)
C117 0.023(3) 0.030(3) 0.029(3) 0.003(2) 0.009(3) -0.001(2)
C118 0.025(3) 0.032(3) 0.023(3) -0.001(2) 0.013(3) 0.003(2)
C119 0.025(3) 0.027(3) 0.031(4) 0.000(2) 0.010(3) 0.009(2)
C120 0.030(3) 0.052(4) 0.018(3) -0.001(2) 0.016(3) -0.004(3)
C121 0.039(3) 0.034(3) 0.017(3) 0.004(2) 0.018(3) 0.006(3)
C122 0.033(3) 0.027(3) 0.012(3) 0.000(2) 0.010(3) 0.002(2)
C123 0.027(3) 0.039(3) 0.014(3) 0.012(3) 0.008(3) 0.012(3)
C124 0.039(4) 0.037(3) 0.020(3) 0.002(2) 0.015(3) -0.007(3)
C125 0.032(4) 0.092(6) 0.046(4) 0.007(4) 0.029(3) 0.000(3)
C126 0.059(4) 0.043(4) 0.033(3) -0.001(3) 0.026(3) 0.015(3)
C127 0.042(4) 0.049(4) 0.027(3) -0.005(3) 0.017(3) -0.014(3)
C128 0.036(4) 0.062(5) 0.029(3) 0.013(3) 0.010(3) 0.020(3)
C129 0.069(5) 0.044(4) 0.047(4) 0.012(3) 0.025(4) -0.019(4)

loop_
_atom_type_symbol
_atom_type_description
_atom_type_scat_dispersion_real
_atom_type_scat_dispersion_imag
_atom_type_scat_source
C C 0.0033 0.0016 'International Tables Vol C Tables 4.2.6.8 and 6.1.1.4'
H H 0.0000 0.0000 'International Tables Vol C Tables 4.2.6.8 and 6.1.1.4'
O O 0.0106 0.0060 'International Tables Vol C Tables 4.2.6.8 and 6.1.1.4'
Si Si 0.0817 0.0704 'International Tables Vol C Tables 4.2.6.8 and 6.1.1.4'
W W -0.8490 6.8722 'International Tables Vol C Tables 4.2.6.8 and 6.1.1.4'

loop_
_geom_angle_atom_site_label_1
_geom_angle_atom_site_label_2
_geom_angle_atom_site_label_3
_geom_angle
C19 W1 C18 82.7(3)
C19 W1 C1 86.0(3)
C18 W1 C1 112.7(2)
C19 W1 C22 104.5(3)
C18 W1 C22 94.3(2)
C1 W1 C22 152.3(2)
C19 W1 C21 139.4(3)
C18 W1 C21 90.8(2)
C1 W1 C21 132.6(2)
C22 W1 C21 35.7(2)
C19 W1 C23 93.1(2)
C18 W1 C23 126.1(2)
C1 W1 C23 120.6(2)
C22 W1 C23 35.0(2)
C21 W1 C23 59.1(2)
C19 W1 C24 115.8(3)
C18 W1 C24 149.1(2)
C1 W1 C24 94.0(2)
C22 W1 C24 58.3(2)
C21 W1 C24 58.7(2)
C23 W1 C24 35.2(2)
C19 W1 C20 150.4(2)
C18 W1 C20 120.1(2)
C1 W1 C20 100.0(2)
C22 W1 C20 58.6(2)
C21 W1 C20 35.1(2)
C23 W1 C20 58.8(2)
C24 W1 C20 35.4(2)
C19 W1 Si1 105.6(2)
C18 W1 Si1 72.31(18)
C1 W1 Si1 47.94(15)
C22 W1 Si1 144.89(16)
C21 W1 Si1 110.44(15)
C23 W1 Si1 155.91(15)
C24 W1 Si1 120.88(15)
C20 W1 Si1 99.58(14)
C119 W101 C118 81.4(3)
C119 W101 C101 85.8(2)
C118 W101 C101 112.3(2)
C119 W101 C123 94.8(3)
C118 W101 C123 105.5(3)
C101 W101 C123 141.8(2)
C119 W101 C124 100.3(3)
C118 W101 C124 141.1(2)
C101 W101 C124 106.6(2)
C123 W101 C124 35.7(2)
C119 W101 C120 133.6(3)
C118 W101 C120 138.8(2)
C101 W101 C120 94.1(2)
C123 W101 C120 58.5(2)
C124 W101 C120 35.5(2)
C119 W101 C122 121.9(2)
C118 W101 C122 87.0(2)
C101 W101 C122 149.1(2)
C123 W101 C122 35.2(2)
C124 W101 C122 58.7(2)
C120 W101 C122 57.6(2)
C119 W101 C121 152.9(2)
C118 W101 C121 104.3(2)
C101 W101 C121 115.1(2)
C123 W101 C121 58.1(2)
C124 W101 C121 58.5(2)
C120 W101 C121 34.5(2)
C122 W101 C121 34.37(19)
C119 W101 Si3 106.5(2)
C118 W101 Si3 72.87(19)
C101 W101 Si3 48.30(15)
C123 W101 Si3 157.94(17)
C124 W101 Si3 140.21(18)
C120 W101 Si3 107.66(17)
C122 W101 Si3 123.79(14)
C121 W101 Si3 100.48(14)
C6 Si1 C12 113.0(2)
C6 Si1 C1 123.1(2)
C12 Si1 C1 119.6(2)
C6 Si1 C2 110.5(3)
C12 Si1 C2 104.6(3)
C1 Si1 C2 37.6(3)
C6 Si1 W1 115.07(18)
C12 Si1 W1 120.37(18)
C1 Si1 W1 51.94(17)
C2 Si1 W1 89.5(2)
C3 Si2 C5 111.4(4)
C3 Si2 C4 110.1(4)
C5 Si2 C4 110.2(4)
C3 Si2 C2 108.1(3)
C5 Si2 C2 108.1(3)
C4 Si2 C2 109.0(3)
C112 Si3 C106 112.0(3)
C112 Si3 C101 119.3(3)
C106 Si3 C101 121.3(3)
C112 Si3 C102 102.1(3)
C106 Si3 C102 108.0(3)
C101 Si3 C102 36.8(3)
C112 Si3 W101 123.0(2)
C106 Si3 W101 116.57(18)
C101 Si3 W101 53.07(18)
C102 Si3 W101 89.85(19)
C104 Si4 C103 110.3(4)
C104 Si4 C105 110.2(3)
C103 Si4 C105 109.6(4)
C104 Si4 C102 109.0(3)
C103 Si4 C102 109.2(3)
C105 Si4 C102 108.6(3)
C2 C1 Si1 75.9(4)
C2 C1 W1 155.9(4)
Si1 C1 W1 80.12(19)
C1 C2 Si2 156.3(5)
C1 C2 Si1 66.5(3)
Si2 C2 Si1 132.6(4)
Si2 C3 H1 109.5
Si2 C3 H2 109.5
H1 C3 H2 109.5
Si2 C3 H3 109.5
H1 C3 H3 109.5
H2 C3 H3 109.5
Si2 C4 H4 109.5
Si2 C4 H5 109.5
H4 C4 H5 109.5
Si2 C4 H6 109.5
H4 C4 H6 109.5
H5 C4 H6 109.5
Si2 C5 H7 109.5
Si2 C5 H8 109.5
H7 C5 H8 109.5
Si2 C5 H9 109.5
H7 C5 H9 109.5
H8 C5 H9 109.5
C7 C6 C11 118.1(5)
C7 C6 Si1 124.1(4)
C11 C6 Si1 117.6(4)
C6 C7 C8 121.1(5)
C6 C7 H10 119.4
C8 C7 H10 119.4
C9 C8 C7 120.0(6)
C9 C8 H11 120.0
C7 C8 H11 120.0
C8 C9 C10 119.4(5)
C8 C9 H12 120.3
C10 C9 H12 120.3
C11 C10 C9 120.6(5)
C11 C10 H13 119.7
C9 C10 H13 119.7
C10 C11 C6 120.8(6)
C10 C11 H14 119.6
C6 C11 H14 119.6
C17 C12 C13 118.2(5)
C17 C12 Si1 121.6(4)
C13 C12 Si1 120.2(4)
C14 C13 C12 120.4(5)
C14 C13 H15 119.8
C12 C13 H15 119.8
C15 C14 C13 121.3(6)
C15 C14 H16 119.4
C13 C14 H16 119.4
C14 C15 C16 118.5(8)
C14 C15 H17 120.8
C16 C15 H17 120.8
C17 C16 C15 120.5(6)
C17 C16 H18 119.8
C15 C16 H18 119.8
C16 C17 C12 121.2(6)
C16 C17 H19 119.4
C12 C17 H19 119.4
O1 C18 W1 174.6(5)
O2 C19 W1 176.7(6)
C21 C20 C24 107.4(5)
C21 C20 C25 126.7(6)
C24 C20 C25 125.3(5)
C21 C20 W1 70.8(3)
C24 C20 W1 72.0(3)
C25 C20 W1 129.2(4)
C20 C21 C22 107.7(5)
C20 C21 C26 126.4(6)
C22 C21 C26 125.4(6)
C20 C21 W1 74.1(3)
C22 C21 W1 71.8(4)
C26 C21 W1 126.1(4)
C23 C22 C21 109.1(6)
C23 C22 C27 126.7(6)
C21 C22 C27 124.1(6)
C23 C22 W1 73.5(4)
C21 C22 W1 72.5(4)
C27 C22 W1 122.5(5)
C22 C23 C24 107.7(5)
C22 C23 C28 127.2(6)
C24 C23 C28 124.8(6)
C22 C23 W1 71.5(4)
C24 C23 W1 73.1(3)
C28 C23 W1 126.2(4)
C23 C24 C20 108.0(5)
C23 C24 C29 127.1(6)
C20 C24 C29 124.5(6)
C23 C24 W1 71.7(3)
C20 C24 W1 72.6(3)
C29 C24 W1 126.7(4)
C20 C25 H20 109.5
C20 C25 H21 109.5
H20 C25 H21 109.5
C20 C25 H22 109.5
H20 C25 H22 109.5
H21 C25 H22 109.5
C21 C26 H23 109.5
C21 C26 H24 109.5
H23 C26 H24 109.5
C21 C26 H25 109.5
H23 C26 H25 109.5
H24 C26 H25 109.5
C22 C27 H26 109.5
C22 C27 H27 109.5
H26 C27 H27 109.5
C22 C27 H28 109.5
H26 C27 H28 109.5
H27 C27 H28 109.5
C23 C28 H29 109.5
C23 C28 H30 109.5
H29 C28 H30 109.5
C23 C28 H31 109.5
H29 C28 H31 109.5
H30 C28 H31 109.5
C24 C29 H32 109.5
C24 C29 H33 109.5
H32 C29 H33 109.5
C24 C29 H34 109.5
H32 C29 H34 109.5
H33 C29 H34 109.5
C102 C101 Si3 77.9(4)
C102 C101 W101 156.5(4)
Si3 C101 W101 78.6(2)
C101 C102 Si4 163.9(5)
C101 C102 Si3 65.3(4)
Si4 C102 Si3 126.3(3)
Si4 C103 H35 109.5
Si4 C103 H36 109.5
H35 C103 H36 109.5
Si4 C103 H37 109.5
H35 C103 H37 109.5
H36 C103 H37 109.5
Si4 C104 H38 109.5
Si4 C104 H39 109.5
H38 C104 H39 109.5
Si4 C104 H40 109.5
H38 C104 H40 109.5
H39 C104 H40 109.5
Si4 C105 H41 109.5
Si4 C105 H42 109.5
H41 C105 H42 109.5
Si4 C105 H43 109.5
H41 C105 H43 109.5
H42 C105 H43 109.5
C111 C106 C107 116.9(5)
C111 C106 Si3 118.1(4)
C107 C106 Si3 124.9(4)
C108 C107 C106 120.9(6)
C108 C107 H44 119.5
C106 C107 H44 119.5
C109 C108 C107 120.1(7)
C109 C108 H45 119.9
C107 C108 H45 119.9
C110 C109 C108 121.2(6)
C110 C109 H46 119.4
C108 C109 H46 119.4
C109 C110 C111 119.0(6)
C109 C110 H47 120.5
C111 C110 H47 120.5
C110 C111 C106 121.8(6)
C110 C111 H48 119.1
C106 C111 H48 119.1
C117 C112 C113 117.1(6)
C117 C112 Si3 122.0(5)
C113 C112 Si3 120.8(4)
C114 C113 C112 122.2(6)
C114 C113 H49 118.9
C112 C113 H49 118.9
C113 C114 C115 118.1(6)
C113 C114 H50 121.0
C115 C114 H50 121.0
C116 C115 C114 121.2(8)
C116 C115 H51 119.4
C114 C115 H51 119.4
C115 C116 C117 120.3(6)
C115 C116 H52 119.8
C117 C116 H52 119.8
C116 C117 C112 121.0(6)
C116 C117 H53 119.5
C112 C117 H53 119.5
O101 C118 W101 176.6(6)
O102 C119 W101 177.7(6)
C121 C120 C124 108.8(6)
C121 C120 C125 126.2(6)
C124 C120 C125 124.8(6)
C121 C120 W101 73.9(4)
C124 C120 W101 71.4(4)
C125 C120 W101 125.0(5)
C122 C121 C120 108.2(6)
C122 C121 C126 123.1(6)
C120 C121 C126 128.4(6)
C122 C121 W101 72.0(3)
C120 C121 W101 71.6(4)
C126 C121 W101 127.3(4)
C121 C122 C123 108.4(5)
C121 C122 C127 125.3(5)
C123 C122 C127 126.2(6)
C121 C122 W101 73.7(3)
C123 C122 W101 70.9(3)
C127 C122 W101 124.0(4)
C122 C123 C124 108.2(5)
C122 C123 C128 125.9(6)
C124 C123 C128 125.6(6)
C122 C123 W101 73.9(3)
C124 C123 W101 72.5(3)
C128 C123 W101 124.2(4)
C123 C124 C120 106.5(5)
C123 C124 C129 125.3(6)
C120 C124 C129 127.7(7)
C123 C124 W101 71.8(3)
C120 C124 W101 73.1(3)
C129 C124 W101 126.7(5)
C120 C125 H54 109.5
C120 C125 H55 109.5
H54 C125 H55 109.5
C120 C125 H56 109.5
H54 C125 H56 109.5
H55 C125 H56 109.5
C121 C126 H57 109.5
C121 C126 H58 109.5
H57 C126 H58 109.5
C121 C126 H59 109.5
H57 C126 H59 109.5
H58 C126 H59 109.5
C122 C127 H60 109.5
C122 C127 H61 109.5
H60 C127 H61 109.5
C122 C127 H62 109.5
H60 C127 H62 109.5
H61 C127 H62 109.5
C123 C128 H63 109.5
C123 C128 H64 109.5
H63 C128 H64 109.5
C123 C128 H65 109.5
H63 C128 H65 109.5
H64 C128 H65 109.5
C124 C129 H66 109.5
C124 C129 H67 109.5
H66 C129 H67 109.5
C124 C129 H68 109.5
H66 C129 H68 109.5
H67 C129 H68 109.5

loop_
_geom_bond_atom_site_label_1
_geom_bond_atom_site_label_2
_geom_bond_distance
W1 C19 1.958(7)
W1 C18 1.958(6)
W1 C1 2.046(6)
W1 C22 2.320(7)
W1 C21 2.330(6)
W1 C23 2.346(5)
W1 C24 2.365(6)
W1 C20 2.373(6)
W1 Si1 2.5593(16)
W101 C119 1.956(6)
W101 C118 1.961(6)
W101 C101 2.067(6)
W101 C123 2.330(6)
W101 C124 2.339(6)
W101 C120 2.362(6)
W101 C122 2.369(5)
W101 C121 2.391(5)
W101 Si3 2.5355(16)
Si1 C6 1.866(5)
Si1 C12 1.875(6)
Si1 C1 1.929(5)
Si1 C2 2.039(6)
Si2 C3 1.854(7)
Si2 C5 1.855(6)
Si2 C4 1.856(7)
Si2 C2 1.861(7)
Si3 C112 1.864(6)
Si3 C106 1.864(6)
Si3 C101 1.931(5)
Si3 C102 2.079(6)
Si4 C104 1.850(7)
Si4 C103 1.852(8)
Si4 C105 1.857(7)
Si4 C102 1.873(8)
O1 C18 1.171(8)
O2 C19 1.152(8)
O101 C118 1.165(8)
O102 C119 1.162(8)
C1 C2 1.283(9)
C3 H1 0.9800
C3 H2 0.9800
C3 H3 0.9800
C4 H4 0.9800
C4 H5 0.9800
C4 H6 0.9800
C5 H7 0.9800
C5 H8 0.9800
C5 H9 0.9800
C6 C7 1.392(8)
C6 C11 1.399(7)
C7 C8 1.393(8)
C7 H10 0.9500
C8 C9 1.381(9)
C8 H11 0.9500
C9 C10 1.391(9)
C9 H12 0.9500
C10 C11 1.380(8)
C10 H13 0.9500
C11 H14 0.9500
C12 C17 1.388(8)
C12 C13 1.399(8)
C13 C14 1.385(8)
C13 H15 0.9500
C14 C15 1.383(9)
C14 H16 0.9500
C15 C16 1.393(10)
C15 H17 0.9500
C16 C17 1.384(9)
C16 H18 0.9500
C17 H19 0.9500
C20 C21 1.418(8)
C20 C24 1.439(8)
C20 C25 1.502(8)
C21 C22 1.427(9)
C21 C26 1.509(8)
C22 C23 1.402(9)
C22 C27 1.540(9)
C23 C24 1.425(8)
C23 C28 1.511(8)
C24 C29 1.508(8)
C25 H20 0.9800
C25 H21 0.9800
C25 H22 0.9800
C26 H23 0.9800
C26 H24 0.9800
C26 H25 0.9800
C27 H26 0.9800
C27 H27 0.9800
C27 H28 0.9800
C28 H29 0.9800
C28 H30 0.9800
C28 H31 0.9800
C29 H32 0.9800
C29 H33 0.9800
C29 H34 0.9800
C101 C102 1.273(9)
C103 H35 0.9800
C103 H36 0.9800
C103 H37 0.9800
C104 H38 0.9800
C104 H39 0.9800
C104 H40 0.9800
C105 H41 0.9800
C105 H42 0.9800
C105 H43 0.9800
C106 C111 1.402(8)
C106 C107 1.405(8)
C107 C108 1.379(9)
C107 H44 0.9500
C108 C109 1.372(10)
C108 H45 0.9500
C109 C110 1.365(10)
C109 H46 0.9500
C110 C111 1.388(8)
C110 H47 0.9500
C111 H48 0.9500
C112 C117 1.396(8)
C112 C113 1.407(8)
C113 C114 1.380(8)
C113 H49 0.9500
C114 C115 1.395(10)
C114 H50 0.9500
C115 C116 1.361(11)
C115 H51 0.9500
C116 C117 1.381(9)
C116 H52 0.9500
C117 H53 0.9500
C120 C121 1.409(9)
C120 C124 1.434(9)
C120 C125 1.509(9)
C121 C122 1.406(8)
C121 C126 1.515(8)
C122 C123 1.421(8)
C122 C127 1.507(8)
C123 C124 1.430(9)
C123 C128 1.523(8)
C124 C129 1.510(9)
C125 H54 0.9800
C125 H55 0.9800
C125 H56 0.9800
C126 H57 0.9800
C126 H58 0.9800
C126 H59 0.9800
C127 H60 0.9800
C127 H61 0.9800
C127 H62 0.9800
C128 H63 0.9800
C128 H64 0.9800
C128 H65 0.9800
C129 H66 0.9800
C129 H67 0.9800
C129 H68 0.9800
